data_9005675
loop_
_publ_author_name
'Postl, W.'
'Walter, F.'
'Ettinger, K.'
'Hauzenberger, C.'
'Bojar, H. P.'

_publ_section_title
;Trattnerite, (Fe,Mg)2(Mg,Fe)3[Si12O30], a new mineral of the milarite group:
 mineral data and crystal structure Sample: tr1 Note: X-coordinate of A site
 adjusted to match reported bond lengths and Figure 3
;
_journal_name_full 'European Journal of Mineralogy'
_journal_page_first 375
_journal_page_last 380
_journal_paper_doi 10.1127/0935-1221/2004/0016-0375
_journal_volume 16
_journal_year 2004
_chemical_formula_sum 'Fe2.44 K0.05 Mg2.56 O30 Si12'
_chemical_name_mineral Trattnerite
_space_group_IT_number 192
_symmetry_space_group_name_Hall '-P 6 2c'
_symmetry_space_group_name_H-M 'P 6/m c c'
_cell_angle_alpha 90
_cell_angle_beta 90
_cell_angle_gamma 120
_cell_formula_units_Z 2
_cell_length_a 10.050
_cell_length_b 10.050
_cell_length_c 14.338
_cell_volume 1254.155
_database_code_amcsd 0007066
_exptl_crystal_density_diffrn 2.694
_cod_original_formula_sum 'K.05 (Fe2.44 Mg2.56) Si12 O30'
_cod_database_code 9005675

loop_
_space_group_symop_operation_xyz
x,y,z
-x,-x+y,1/2+z
x,x-y,1/2-z
-x+y,-x,-z
x-y,x,z
-y,-x,1/2+z
y,x,1/2-z
y,-x+y,-z
-y,x-y,z
x-y,-y,1/2+z
-x+y,y,1/2-z
x,y,-z
-x,-y,z
x,x-y,1/2+z
-x,-x+y,1/2-z
x-y,x,-z
-x+y,-x,z
y,x,1/2+z
-y,-x,1/2-z
-y,x-y,-z
y,-x+y,z
-x+y,y,1/2+z
x-y,-y,1/2-z
-x,-y,-z

loop_
_atom_site_aniso_label
_atom_site_aniso_U_11
_atom_site_aniso_U_22
_atom_site_aniso_U_33
_atom_site_aniso_U_12
_atom_site_aniso_U_13
_atom_site_aniso_U_23
FeA 0.00790 0.00790 0.00710 0.00400 0.00000 0.00000
MgA 0.00790 0.00790 0.00710 0.00400 0.00000 0.00000
Mg2 0.01850 0.01850 0.01020 0.01530 0.00000 0.00000
Fe2 0.01850 0.01850 0.01020 0.01530 0.00000 0.00000
Si1 0.00920 0.01050 0.00820 0.00500 -0.00020 -0.00080
O1 0.02100 0.01800 0.01200 0.00800 0.00000 0.00000
O2 0.01700 0.02100 0.02200 0.01400 0.00100 0.00100
O3 0.01400 0.01400 0.01300 0.00720 -0.00110 -0.00340

loop_
_atom_site_label
_atom_site_fract_x
_atom_site_fract_y
_atom_site_fract_z
_atom_site_occupancy
_atom_site_U_iso_or_equiv
_atom_site_type_symbol
_atom_site_attached_hydrogens
KC 0.00000 0.00000 0.25000 0.05000 0.02000 K 0
FeA 0.33333 0.66667 0.25000 0.65000 ? Fe 0
MgA 0.33333 0.66667 0.25000 0.35000 ? Mg 0
Mg2 0.50000 0.50000 0.25000 0.62000 ? Mg 0
Fe2 0.50000 0.50000 0.25000 0.38000 ? Fe 0
Si1 0.11840 0.35540 0.10850 1.00000 ? Si 0
O1 0.13450 0.40190 0.00000 1.00000 ? O 0
O2 0.22770 0.28480 0.13180 1.00000 ? O 0
O3 0.15880 0.50040 0.17390 1.00000 ? O 0

loop_
_cod_changelog_entry_id
_cod_changelog_entry_author
_cod_changelog_entry_date
_cod_changelog_entry_text
1
;cod-tools version 3.8.0
Id: cif_guess_AMCSD_atom_types 9581 2023-05-17 12:35:41Z saulius
;
2023-05-23T09:18:39+03:00
;Derived atom types and hydrogen counts
from atom names that follow the AMCSD naming convention
(Wat == water, O-H == hydroxyl).
;

loop_
_cod_related_entry_id
_cod_related_entry_database
_cod_related_entry_code
1 AMCSD 0007066
